data_7121250
loop_
_publ_author_name
'Barman, Soumitra'
'Das, Santu'
'S S, Sreejith'
'Garai, Somnath'
'Pochamoni, Ramudu'
'Roy, Soumyajit'

_publ_section_title
;
 Selective light driven reduction of CO<sub>2</sub> to HCOOH in water
 using a {MoV<sub>9</sub>}<sub>n</sub> (n = 1332-3600) based
 soft-oxometalate (SOM).
;
_journal_issue 19
_journal_name_full 'Chemical communications (Cambridge, England)'
_journal_page_first 2369
_journal_page_last 2372
_journal_paper_doi 10.1039/c7cc09520a
_journal_volume 54
_journal_year 2018
_chemical_formula_moiety 'Mo O28 V9, H20 Na2 O10, 3(H4 N)'
_chemical_formula_sum 'H32 Mo N3 Na2 O38 V9'
_chemical_formula_weight 1282.66
_chemical_name_common 'Mo-doped Decavanadate'
_chemical_name_systematic NaNH4MoV9
_chemical_properties_physical Photo-sensitive
_space_group_crystal_system triclinic
_space_group_IT_number 2
_space_group_name_Hall '-P 1'
_space_group_name_H-M_alt 'P -1'
_symmetry_space_group_name_Hall '-P 1'
_symmetry_space_group_name_H-M 'P -1'
_atom_sites_solution_hydrogens difmap
_audit_creation_date 2017-09-20
_audit_creation_method
;
Olex2 1.2
(compiled 2017.08.10 svn.r3458 for OlexSys, GUI svn.r5381)
;
_audit_update_record
;
2017-09-21 deposited with the CCDC.
2018-02-07 downloaded from the CCDC.
;
_cell_angle_alpha 69.439(10)
_cell_angle_beta 87.119(9)
_cell_angle_gamma 66.575(10)
_cell_formula_units_Z 1
_cell_length_a 8.7249(9)
_cell_length_b 10.4654(11)
_cell_length_c 11.1884(13)
_cell_measurement_reflns_used 2550
_cell_measurement_temperature 100.15
_cell_measurement_theta_max 27.3120
_cell_measurement_theta_min 2.3930
_cell_volume 872.93(19)
_computing_cell_refinement 'CrysAlisPro 1.171.38.41 (Rigaku OD, 2015)'
_computing_data_collection 'CrysAlisPro 1.171.38.41 (Rigaku OD, 2015)'
_computing_data_reduction 'CrysAlisPro 1.171.38.41 (Rigaku OD, 2015)'
_computing_molecular_graphics 'Olex2 (Dolomanov et al., 2009)'
_computing_publication_material 'Olex2 (Dolomanov et al., 2009)'
_computing_structure_refinement 'ShelXL (Sheldrick, 2015)'
_computing_structure_solution 'ShelXT (Sheldrick, 2015)'
_diffrn_ambient_temperature 100.15(10)
_diffrn_measured_fraction_theta_full 0.990
_diffrn_measured_fraction_theta_max 0.990
_diffrn_measurement_device_type 'SuperNova, Dual, Cu at zero, Eos'
_diffrn_measurement_method '\w scans'
_diffrn_radiation_monochromator mirror
_diffrn_radiation_type MoK\a
_diffrn_radiation_wavelength 0.71073
_diffrn_reflns_av_R_equivalents 0.0205
_diffrn_reflns_av_unetI/netI 0.0324
_diffrn_reflns_Laue_measured_fraction_full 0.990
_diffrn_reflns_Laue_measured_fraction_max 0.990
_diffrn_reflns_limit_h_max 10
_diffrn_reflns_limit_h_min -10
_diffrn_reflns_limit_k_max 12
_diffrn_reflns_limit_k_min -12
_diffrn_reflns_limit_l_max 12
_diffrn_reflns_limit_l_min -13
_diffrn_reflns_number 5354
_diffrn_reflns_point_group_measured_fraction_full 0.990
_diffrn_reflns_point_group_measured_fraction_max 0.990
_diffrn_reflns_theta_full 25.025
_diffrn_reflns_theta_max 25.025
_diffrn_reflns_theta_min 1.955
_diffrn_source 'SuperNova (Mo) X-ray Source'
_diffrn_standards_number 0
_exptl_absorpt_coefficient_mu 2.789
_exptl_absorpt_correction_T_max 0.0470
_exptl_absorpt_correction_T_min 0.0234
_exptl_absorpt_correction_type multi-scan
_exptl_absorpt_process_details
;
SADABS-2008/1 (Bruker,2008) was used for absorption correction.
wR2(int) was 0.0434 before and 0.0366 after correction.
The Ratio of minimum to maximum transmission is 0.4979.
The \l/2 correction factor is 0.0015.
;
_exptl_crystal_colour 'clear dark orange'
_exptl_crystal_colour_lustre clear
_exptl_crystal_colour_modifier dark
_exptl_crystal_colour_primary orange
_exptl_crystal_density_diffrn 2.440
_exptl_crystal_description block
_exptl_crystal_F_000 628
_exptl_crystal_recrystallization_method 'Re-crystallisation from solvent: Water'
_exptl_crystal_size_max 0.16
_exptl_crystal_size_mid 0.1
_exptl_crystal_size_min 0.08
_refine_diff_density_max 0.770
_refine_diff_density_min -1.430
_refine_diff_density_rms 0.145
_refine_ls_extinction_method none
_refine_ls_goodness_of_fit_ref 1.086
_refine_ls_hydrogen_treatment mixed
_refine_ls_matrix_type full
_refine_ls_number_parameters 277
_refine_ls_number_reflns 3058
_refine_ls_number_restraints 24
_refine_ls_restrained_S_all 1.082
_refine_ls_R_factor_all 0.0670
_refine_ls_R_factor_gt 0.0587
_refine_ls_shift/su_max 0.000
_refine_ls_shift/su_mean 0.000
_refine_ls_structure_factor_coef Fsqd
_refine_ls_weighting_details 'w=1/[\s^2^(Fo^2^)+(0.0915P)^2^+4.5452P] where P=(Fo^2^+2Fc^2^)/3'
_refine_ls_weighting_scheme calc
_refine_ls_wR_factor_gt 0.1742
_refine_ls_wR_factor_ref 0.1827
_reflns_Friedel_coverage 0.000
_reflns_number_gt 2613
_reflns_number_total 3058
_reflns_threshold_expression 'I > 2\s(I)'
_cod_data_source_file c7cc09520a2.cif
_cod_data_source_block v9Mo
_cod_depositor_comments 'Adding full bibliography for 7121250.cif.'
_cod_original_cell_volume 872.93(18)
_cod_database_code 7121250
_shelx_shelxl_version_number 2016/4
_shelx_space_group_comment
;
The symmetry employed for this shelxl refinement is uniquely defined
by the following loop, which should always be used as a source of
symmetry information in preference to the above space-group names.
They are only intended as comments.
;
_shelx_estimated_absorpt_t_max 0.808
_shelx_estimated_absorpt_t_min 0.664
_olex2_refinement_description
;
1. Fixed Uiso
 At 1.2 times of:
  All N(H,H,H) groups
 At 1.5 times of:
  All O(H,H) groups
2. Shared sites
{V1, Mo1}
{V2, Mo2}
3. Restrained distances
 O14-H14A = O14-H14B
 0.87 with sigma of 0.02
 O15-H15A = O15-H15B
 0.87 with sigma of 0.02
 O18-H18A = O18-H18B
 0.87 with sigma of 0.02
 O16-H16A = O16-H16B
 0.87 with sigma of 0.02
 N2-H2D
 1 with sigma of 0.02
 N1-H1D
 1 with sigma of 0.02
 H14A-H14B
 1.38 with sigma of 0.04
 H15A-H15B
 1.38 with sigma of 0.04
 H18A-H18B
 1.38 with sigma of 0.04
 H16A-H16B
 1.38 with sigma of 0.04
 Na1-H14A \\sim Na1-H14B
 with sigma of 0.02
 Na1-H15A \\sim Na1-H15B
 with sigma of 0.02
 Na1-H18A \\sim Na1-H18B
 with sigma of 0.02
 Na1-H16A \\sim Na1-H16B
 with sigma of 0.02
 H2D-H2A \\sim H2D-H2B \\sim H2D-H2C
 with sigma of 0.02
 H1D-H1A \\sim H1D-H1B \\sim H1D-H1C
 with sigma of 0.02
4. Uiso/Uaniso restraints and constraints
Uanis(V1) = Uanis(Mo1)
Uanis(V2) = Uanis(Mo2)
5. Others
 Fixed Sof: V1(0.75) Mo1(0.25) V2(0.75) Mo2(0.25) N1(0.75) H1A(0.75) H1B(0.75)
 H1C(0.75) N2(0.75) H2A(0.75) H2B(0.75) H2C(0.75) H2D(0.75) H1D(0.75)
6.a Riding coordinates:
 N1(H1A,H1B,H1C), N2(H2A,H2B,H2C)
6.b Rotating group:
 O17(H17A,H17B)
;
_olex2_diffrn_ambient_temperature_device 'Oxford Cryosystems'
_olex2_exptl_crystal_mounting_method 'The crystal was mounted on a mylar loop with superglue'
_olex2_submission_original_sample_id V9Mo
_olex2_submission_special_instructions 'No special instructions were received'

loop_
_space_group_symop_operation_xyz
'x, y, z'
'-x, -y, -z'

loop_
_atom_site_label
_atom_site_type_symbol
_atom_site_fract_x
_atom_site_fract_y
_atom_site_fract_z
_atom_site_U_iso_or_equiv
_atom_site_adp_type
_atom_site_occupancy
_atom_site_site_symmetry_order
_atom_site_calc_flag
_atom_site_refinement_flags_posn
_atom_site_refinement_flags_occupancy
V1 V 0.47571(11) 0.00785(10) 0.25347(8) 0.0306(3) Uani 0.75 1 d . P
Mo1 Mo 0.47571(11) 0.00785(10) 0.25347(8) 0.0306(3) Uani 0.25 1 d . P
V2 V 0.37881(12) 0.28750(10) 0.49750(9) 0.0325(3) Uani 0.75 1 d . P
Mo2 Mo 0.37881(12) 0.28750(10) 0.49750(9) 0.0325(3) Uani 0.25 1 d . P
V3 V 0.68829(14) 0.00386(12) 0.47812(11) 0.0307(3) Uani 1 1 d . .
V4 V 0.17603(15) 0.28738(14) 0.27643(12) 0.0396(4) Uani 1 1 d . .
V5 V 0.5262(2) 0.29083(17) 0.23524(15) 0.0552(4) Uani 1 1 d . .
Na1 Na 0.0679(4) 0.8341(3) 0.1292(3) 0.0516(8) Uani 1 1 d D .
O07 O 0.4328(6) 0.1254(5) 0.3934(4) 0.0348(11) Uani 1 1 d . .
O6 O 0.6818(6) -0.1144(5) 0.3814(4) 0.0345(10) Uani 1 1 d . .
O9 O 0.6023(6) 0.1213(5) 0.5835(4) 0.0333(10) Uani 1 1 d . .
O3 O 0.8694(6) -0.1192(6) 0.5714(5) 0.0414(12) Uani 1 1 d . .
O13 O 0.7385(6) 0.1297(6) 0.3593(5) 0.0420(12) Uani 1 1 d . .
O8 O 0.1735(6) 0.3643(5) 0.4065(5) 0.0418(12) Uani 1 1 d . .
O7 O 0.2547(6) 0.1329(5) 0.2037(5) 0.0411(11) Uani 1 1 d . .
O1 O 0.5080(7) -0.1028(6) 0.1710(5) 0.0490(13) Uani 1 1 d . .
O10 O 0.5606(7) 0.1385(6) 0.1654(5) 0.0449(12) Uani 1 1 d . .
O2 O 0.3409(7) 0.3810(6) 0.5928(6) 0.0512(14) Uani 1 1 d . .
O12 O 0.4821(7) 0.3736(6) 0.3697(5) 0.0467(13) Uani 1 1 d . .
O16 O 0.1994(8) 0.9900(7) -0.0117(6) 0.0557(15) Uani 1 1 d D .
H16A H 0.286(7) 0.961(10) 0.042(6) 0.083 Uiso 1 1 d DR .
H16B H 0.241(10) 0.937(8) -0.060(7) 0.083 Uiso 1 1 d DR .
O11 O 0.2949(8) 0.3821(6) 0.1759(6) 0.0556(15) Uani 1 1 d . .
O15 O -0.0277(8) 0.6857(8) 0.2997(7) 0.0670(18) Uani 1 1 d D .
H15A H -0.112(10) 0.730(7) 0.338(10) 0.101 Uiso 1 1 d DR .
H15B H -0.053(13) 0.617(9) 0.289(9) 0.101 Uiso 1 1 d DR .
O4 O -0.0187(7) 0.3796(7) 0.2145(6) 0.0596(16) Uani 1 1 d . .
O18 O 0.0243(9) 0.9911(8) 0.2445(8) 0.072(2) Uani 1 1 d D .
H18A H 0.044(13) 1.071(7) 0.210(9) 0.107 Uiso 1 1 d DR .
H18B H -0.074(7) 1.022(10) 0.274(11) 0.107 Uiso 1 1 d DR .
O5 O 0.6072(8) 0.3981(7) 0.1362(6) 0.0633(16) Uani 1 1 d . .
O17 O 0.0681(10) 0.6762(8) 0.0238(7) 0.079(2) Uani 1 1 d . .
H17A H 0.156419 0.579485 0.057555 0.119 Uiso 1 1 d GR .
H17B H 0.091857 0.707955 -0.062735 0.119 Uiso 1 1 d GR .
N1 N 0.8207(9) 0.2909(8) 0.5035(7) 0.0314(16) Uani 0.75 1 d D P
H1A H 0.773125 0.392134 0.478931 0.038 Uiso 0.75 1 d DR P
H1B H 0.848545 0.249205 0.589951 0.038 Uiso 0.75 1 d DR P
H1C H 0.914805 0.262734 0.463191 0.038 Uiso 0.75 1 d DR P
O14 O 0.3386(9) 0.6851(7) 0.2456(8) 0.075(2) Uani 1 1 d D .
H14A H 0.421(6) 0.713(6) 0.243(11) 0.112 Uiso 1 1 d DR .
H14B H 0.380(7) 0.590(4) 0.289(11) 0.112 Uiso 1 1 d DR .
N2 N 0.2742(11) 0.3306(8) -0.0752(7) 0.045(2) Uani 0.75 1 d D P
H2A H 0.286752 0.293157 0.012227 0.054 Uiso 0.75 1 d DR P
H2B H 0.212552 0.292997 -0.104483 0.054 Uiso 0.75 1 d DR P
H2C H 0.220412 0.431927 -0.103653 0.054 Uiso 0.75 1 d DR P
H2D H 0.386(3) 0.302(3) -0.107(2) 0.11(6) Uiso 0.75 1 d D P
H1D H 0.740(3) 0.257(2) 0.480(2) 0.07(4) Uiso 0.75 1 d D P

loop_
_atom_site_aniso_label
_atom_site_aniso_U_11
_atom_site_aniso_U_22
_atom_site_aniso_U_33
_atom_site_aniso_U_23
_atom_site_aniso_U_13
_atom_site_aniso_U_12
V1 0.0345(5) 0.0264(5) 0.0277(5) -0.0098(4) 0.0008(4) -0.0088(4)
Mo1 0.0345(5) 0.0264(5) 0.0277(5) -0.0098(4) 0.0008(4) -0.0088(4)
V2 0.0359(5) 0.0224(5) 0.0342(5) -0.0086(4) 0.0038(4) -0.0083(4)
Mo2 0.0359(5) 0.0224(5) 0.0342(5) -0.0086(4) 0.0038(4) -0.0083(4)
V3 0.0285(6) 0.0284(6) 0.0347(6) -0.0115(5) 0.0037(5) -0.0109(5)
V4 0.0354(7) 0.0353(7) 0.0409(7) -0.0110(6) -0.0009(5) -0.0092(5)
V5 0.0570(9) 0.0493(9) 0.0552(9) -0.0143(7) 0.0052(7) -0.0214(7)
Na1 0.0552(19) 0.0444(18) 0.0544(19) -0.0151(15) 0.0060(15) -0.0221(15)
O07 0.034(3) 0.033(2) 0.037(3) -0.014(2) 0.002(2) -0.011(2)
O6 0.035(2) 0.032(2) 0.034(2) -0.014(2) 0.007(2) -0.010(2)
O9 0.033(2) 0.033(2) 0.033(2) -0.009(2) 0.0015(19) -0.014(2)
O3 0.036(3) 0.040(3) 0.047(3) -0.016(2) 0.003(2) -0.014(2)
O13 0.039(3) 0.041(3) 0.048(3) -0.017(2) 0.012(2) -0.019(2)
O8 0.038(3) 0.033(3) 0.046(3) -0.011(2) 0.003(2) -0.009(2)
O7 0.041(3) 0.037(3) 0.038(3) -0.007(2) -0.003(2) -0.013(2)
O1 0.056(3) 0.051(3) 0.047(3) -0.027(3) 0.007(3) -0.021(3)
O10 0.044(3) 0.044(3) 0.043(3) -0.009(2) 0.004(2) -0.020(2)
O2 0.054(3) 0.039(3) 0.059(3) -0.022(3) 0.002(3) -0.013(3)
O12 0.045(3) 0.036(3) 0.053(3) -0.007(2) 0.007(2) -0.017(2)
O16 0.052(3) 0.062(4) 0.048(3) -0.014(3) -0.002(3) -0.022(3)
O11 0.070(4) 0.045(3) 0.055(3) -0.018(3) 0.007(3) -0.026(3)
O15 0.062(4) 0.061(4) 0.076(5) -0.023(4) 0.029(4) -0.026(3)
O4 0.048(3) 0.047(3) 0.064(4) -0.012(3) -0.011(3) -0.006(3)
O18 0.069(4) 0.084(5) 0.098(6) -0.062(5) 0.039(4) -0.045(4)
O5 0.066(4) 0.061(4) 0.057(4) -0.016(3) 0.007(3) -0.024(3)
O17 0.107(6) 0.061(4) 0.062(4) -0.027(4) -0.002(4) -0.022(4)
N1 0.032(4) 0.022(3) 0.040(4) -0.015(3) 0.004(3) -0.008(3)
O14 0.066(4) 0.047(4) 0.100(6) -0.013(4) -0.016(4) -0.021(3)
N2 0.061(6) 0.028(4) 0.029(4) -0.011(3) -0.006(4) -0.001(4)

loop_
_atom_type_symbol
_atom_type_description
_atom_type_scat_dispersion_real
_atom_type_scat_dispersion_imag
_atom_type_scat_source
H H 0.0000 0.0000 'International Tables Vol C Tables 4.2.6.8 and 6.1.1.4'
Mo Mo -1.6832 0.6857 'International Tables Vol C Tables 4.2.6.8 and 6.1.1.4'
N N 0.0061 0.0033 'International Tables Vol C Tables 4.2.6.8 and 6.1.1.4'
Na Na 0.0362 0.0249 'International Tables Vol C Tables 4.2.6.8 and 6.1.1.4'
O O 0.0106 0.0060 'International Tables Vol C Tables 4.2.6.8 and 6.1.1.4'
V V 0.3005 0.5294 'International Tables Vol C Tables 4.2.6.8 and 6.1.1.4'

loop_
_geom_angle_atom_site_label_1
_geom_angle_atom_site_label_2
_geom_angle_atom_site_label_3
_geom_angle
_geom_angle_site_symmetry_1
_geom_angle_site_symmetry_3
O6 V1 O07 76.00(18) . .
O6 V1 O9 74.89(18) . 2_656
O9 V1 O07 74.46(18) 2_656 .
O7 V1 O07 80.7(2) . .
O7 V1 O6 153.9(2) . .
O7 V1 O9 87.7(2) . 2_656
O1 V1 O07 170.5(2) . .
O1 V1 O6 99.2(2) . .
O1 V1 O9 96.5(2) . 2_656
O1 V1 O7 102.0(3) . .
O1 V1 O10 104.6(3) . .
O10 V1 O07 83.9(2) . .
O10 V1 O6 92.1(2) . .
O10 V1 O9 156.8(2) . 2_656
O10 V1 O7 97.0(2) . .
O6 V2 O07 74.59(18) 2_656 .
O9 V2 O07 75.37(18) . .
O9 V2 O6 75.54(19) . 2_656
O8 V2 O07 80.4(2) . .
O8 V2 O6 87.5(2) . 2_656
O8 V2 O9 153.3(2) . .
O2 V2 O07 170.7(2) . .
O2 V2 O6 96.5(2) . 2_656
O2 V2 O9 99.9(2) . .
O2 V2 O8 102.4(3) . .
O2 V2 O12 105.6(3) . .
O12 V2 O07 82.7(2) . .
O12 V2 O6 155.7(2) . 2_656
O12 V2 O9 90.5(2) . .
O12 V2 O8 97.5(2) . .
O07 V3 O07 78.5(2) . 2_656
O6 V3 O07 80.66(19) . 2_656
O6 V3 O07 80.26(19) . .
O9 V3 O07 80.84(18) . 2_656
O9 V3 O07 80.58(18) . .
O9 V3 O6 155.6(2) . .
O3 V3 O07 87.2(2) . 2_656
O3 V3 O07 165.7(2) . .
O3 V3 O6 97.5(2) . .
O3 V3 O9 97.3(2) . .
O3 V3 O13 106.0(3) . .
O13 V3 O07 88.3(2) . .
O13 V3 O07 166.8(2) . 2_656
O13 V3 O6 97.1(2) . .
O13 V3 O9 97.2(2) . .
O3 V4 O07 73.87(18) 2_656 .
O8 V4 O07 78.26(19) . .
O8 V4 O3 82.7(2) . 2_656
O8 V4 O7 153.7(2) . .
O7 V4 O07 76.95(19) . .
O7 V4 O3 82.0(2) . 2_656
O11 V4 O07 84.2(2) . .
O11 V4 O3 158.0(2) . 2_656
O11 V4 O8 94.6(2) . .
O11 V4 O7 91.6(2) . .
O4 V4 O07 168.7(3) . .
O4 V4 O3 94.9(3) . 2_656
O4 V4 O8 100.7(3) . .
O4 V4 O7 101.9(3) . .
O4 V4 O11 107.1(3) . .
O13 V5 O07 74.06(18) . .
O10 V5 O07 77.55(19) . .
O10 V5 O13 84.0(2) . .
O10 V5 O12 154.4(2) . .
O12 V5 O07 77.59(19) . .
O12 V5 O13 83.5(2) . .
O11 V5 O07 80.5(2) . .
O11 V5 O13 154.6(2) . .
O11 V5 O10 90.6(2) . .
O11 V5 O12 91.1(3) . .
O5 V5 O07 174.3(3) . .
O5 V5 O13 100.5(3) . .
O5 V5 O10 103.9(3) . .
O5 V5 O12 100.2(3) . .
O5 V5 O11 104.9(3) . .
O16 Na1 O16 89.4(2) 2_575 .
O15 Na1 O16 98.3(3) . 2_575
O15 Na1 O16 167.9(3) . .
O15 Na1 O14 85.8(3) . .
O18 Na1 O16 83.5(2) . .
O18 Na1 O16 86.3(3) . 2_575
O18 Na1 O15 87.7(3) . .
O18 Na1 O17 170.4(3) . .
O18 Na1 O14 88.3(3) . .
O17 Na1 O16 104.3(3) . .
O17 Na1 O16 88.2(3) . 2_575
O17 Na1 O15 85.3(3) . .
O17 Na1 O14 97.8(3) . .
O14 Na1 O16 85.7(3) . .
O14 Na1 O16 173.1(3) . 2_575
V1 O07 V2 168.0(2) . .
V1 O07 V4 87.14(16) . .
V1 O07 V5 84.39(16) . .
V2 O07 V4 85.70(16) . .
V2 O07 V5 85.09(16) . .
V3 O07 V1 95.15(17) 2_656 .
V3 O07 V1 92.77(17) . .
V3 O07 V2 94.40(18) 2_656 .
V3 O07 V2 92.48(17) . .
V3 O07 V3 101.5(2) . 2_656
V3 O07 V4 89.17(17) 2_656 .
V3 O07 V4 169.3(2) . .
V3 O07 V5 87.01(17) . .
V3 O07 V5 171.5(2) 2_656 .
V4 O07 V5 82.33(16) . .
V1 O6 V2 101.6(2) . 2_656
V1 O6 Mo2 101.6(2) . 2_656
Mo2 O6 V2 0.0 2_656 2_656
V3 O6 V1 107.4(2) . .
V3 O6 V2 107.8(2) . 2_656
V3 O6 Mo2 107.8(2) . 2_656
Mo1 O9 V1 0.0 2_656 2_656
V2 O9 V1 100.5(2) . 2_656
V2 O9 Mo1 100.5(2) . 2_656
V3 O9 V1 107.1(2) . 2_656
V3 O9 Mo1 107.1(2) . 2_656
V3 O9 V2 108.5(2) . .
V3 O3 V4 109.7(3) . 2_656
V3 O13 V5 110.7(3) . .
V2 O8 V4 113.5(3) . .
V1 O7 V4 113.2(3) . .
V1 O10 V5 113.3(3) . .
V2 O12 V5 113.6(3) . .
Na1 O16 Na1 90.6(2) 2_575 .
V4 O11 V5 113.0(3) . .

loop_
_geom_bond_atom_site_label_1
_geom_bond_atom_site_label_2
_geom_bond_distance
_geom_bond_site_symmetry_2
V1 O07 2.243(4) .
V1 O6 2.015(5) .
V1 O9 2.120(5) 2_656
V1 O7 1.825(5) .
V1 O1 1.654(5) .
V1 O10 1.782(5) .
V2 O07 2.270(4) .
V2 O6 2.088(5) 2_656
V2 O9 2.017(5) .
V2 O8 1.832(5) .
V2 O2 1.627(5) .
V2 O12 1.811(5) .
V3 O07 2.152(5) 2_656
V3 O07 2.144(5) .
V3 O6 1.926(5) .
V3 O9 1.912(5) .
V3 O3 1.688(5) .
V3 O13 1.692(5) .
V4 O07 2.307(5) .
V4 O3 2.130(5) 2_656
V4 O8 1.890(5) .
V4 O7 1.932(5) .
V4 O11 1.800(6) .
V4 O4 1.626(6) .
V5 O07 2.370(5) .
V5 O13 2.081(6) .
V5 O10 1.927(5) .
V5 O12 1.937(6) .
V5 O11 1.893(6) .
V5 O5 1.632(7) .
Na1 O16 2.442(7) .
Na1 O16 2.399(7) 2_575
Na1 O15 2.353(7) .
Na1 O18 2.334(7) .
Na1 O17 2.343(7) .
Na1 O14 2.379(7) .
O07 V3 2.152(5) 2_656
O6 V2 2.088(5) 2_656
O6 Mo2 2.088(5) 2_656
O9 V1 2.120(5) 2_656
O9 Mo1 2.120(5) 2_656
O3 V4 2.130(5) 2_656
O16 Na1 2.399(7) 2_575

loop_
_geom_hbond_atom_site_label_D
_geom_hbond_atom_site_label_H
_geom_hbond_atom_site_label_A
_geom_hbond_distance_DH
_geom_hbond_distance_HA
_geom_hbond_distance_DA
_geom_hbond_angle_DHA
_geom_hbond_site_symmetry_A
O16 H16A O1_$1 0.87(2) 2.20(2) 3.074(8) 177(8) 1_565
O16 H16B O10_$2 0.87(2) 2.10(5) 2.859(8) 146(7) 2_665
O15 H15A O6_$3 0.88(2) 2.07(3) 2.920(8) 164(8) 1_465
O18 H18A O7_$1 0.87(2) 2.17(8) 2.874(8) 137(10) 1_565
O18 H18B O13_$3 0.88(2) 2.00(3) 2.843(8) 161(7) 1_465
O17 H17A O11 0.95 1.93 2.846(9) 160.7 .
O14 H14A O2_$4 0.87(2) 2.48(6) 3.108(9) 129(7) 2_666
O14 H14B O12 0.87(2) 1.94(3) 2.805(8) 174(13) .
